data_1505431
loop_
_publ_author_name
'Malik, Chanchal K.'
'Ghosh, Subrata'

_publ_section_title
;
 Domino metathesis involving ROM-RCM of substituted norbornenes. Rapid
 access to densely functionalized tricyclic bridged and condensed ring
 systems
;
_journal_coden_ASTM ORLEF7
_journal_issue 13
_journal_name_full 'Organic Letters'
_journal_page_first 2537
_journal_page_last 2540
_journal_paper_doi 10.1021/ol070906a
_journal_volume 9
_journal_year 2007
_chemical_formula_sum 'C18 H22 O3'
_chemical_formula_weight 286.35
_space_group_IT_number 2
_symmetry_cell_setting triclinic
_symmetry_space_group_name_Hall '-P 1'
_symmetry_space_group_name_H-M 'P -1'
_atom_sites_solution_hydrogens geom
_atom_sites_solution_primary direct
_atom_sites_solution_secondary difmap
_audit_creation_method SHELXL-97
_cell_angle_alpha 80.421(2)
_cell_angle_beta 71.857(2)
_cell_angle_gamma 89.308(2)
_cell_formula_units_Z 4
_cell_length_a 10.2279(13)
_cell_length_b 10.6309(13)
_cell_length_c 15.3920(19)
_cell_measurement_temperature 298(2)
_cell_volume 1566.8(3)
_computing_cell_refinement 'BRUKER AXS SMART 3'
_computing_data_collection 'BRUKER AXS SMART 3'
_computing_data_reduction 'BRUKER AXS SAINT'
_computing_molecular_graphics PLATON
_computing_structure_refinement 'SHELXL-97 (Sheldrick, 1997)'
_computing_structure_solution 'SHELXS-97 (Sheldrick, 1990)'
_diffrn_ambient_temperature 298(2)
_diffrn_detector_area_resol_mean 0.3
_diffrn_measured_fraction_theta_full 0.885
_diffrn_measured_fraction_theta_max 0.885
_diffrn_measurement_device_type 'BRUKER SMART CCD AREA DETECTOR'
_diffrn_measurement_method PHI-OMEGA
_diffrn_radiation_monochromator graphite
_diffrn_radiation_source 'fine-focus sealed tube'
_diffrn_radiation_type MoK\a
_diffrn_radiation_wavelength 0.71073
_diffrn_reflns_av_R_equivalents 0.0197
_diffrn_reflns_av_sigmaI/netI 0.0558
_diffrn_reflns_limit_h_max 13
_diffrn_reflns_limit_h_min -13
_diffrn_reflns_limit_k_max 12
_diffrn_reflns_limit_k_min -14
_diffrn_reflns_limit_l_max 18
_diffrn_reflns_limit_l_min -20
_diffrn_reflns_number 9414
_diffrn_reflns_theta_full 28.30
_diffrn_reflns_theta_max 28.30
_diffrn_reflns_theta_min 2.13
_exptl_absorpt_coefficient_mu 0.081
_exptl_absorpt_correction_type SADABS
_exptl_crystal_colour COLORLESS
_exptl_crystal_density_diffrn 1.214
_exptl_crystal_density_method 'not measured'
_exptl_crystal_description PLATE
_exptl_crystal_F_000 616
_exptl_crystal_size_max 0.32
_exptl_crystal_size_mid 0.26
_exptl_crystal_size_min 0.10
_refine_diff_density_max 0.278
_refine_diff_density_min -0.154
_refine_diff_density_rms 0.043
_refine_ls_extinction_method none
_refine_ls_goodness_of_fit_ref 0.950
_refine_ls_hydrogen_treatment mixed
_refine_ls_matrix_type full
_refine_ls_number_parameters 381
_refine_ls_number_reflns 6894
_refine_ls_number_restraints 0
_refine_ls_restrained_S_all 0.950
_refine_ls_R_factor_all 0.1124
_refine_ls_R_factor_gt 0.0590
_refine_ls_shift/su_max 0.119
_refine_ls_shift/su_mean 0.002
_refine_ls_structure_factor_coef Fsqd
_refine_ls_weighting_details 'calc w=1/[\s^2^(Fo^2^)+(0.0996P)^2^+0.0000P] where P=(Fo^2^+2Fc^2^)/3'
_refine_ls_weighting_scheme calc
_refine_ls_wR_factor_gt 0.1502
_refine_ls_wR_factor_ref 0.1872
_reflns_number_gt 3659
_reflns_number_total 6894
_reflns_threshold_expression >2sigma(I)
_cod_data_source_file ol070906asi20070418_064240.cif
_cod_data_source_block ckm77pm
_cod_depositor_comments
;
The following automatic conversions were performed:

'_symmetry_cell_setting' value 'TRICLINIC' changed to 'triclinic'
according to /home/saulius/struct/CIF-dictionaries/cif_core.dic
dictionary named 'cif_core.dic' version 2.4.1 from 2010-06-29.

Automatic conversion script
Id: cif_fix_values 1715 2011-07-08 13:25:40Z adriana 

 Updated bibliographic information.

 Antanas Vaitkus,
 2019-09-20
;
_cod_original_sg_symbol_H-M P-1
_cod_database_code 1505431

loop_
_symmetry_equiv_pos_as_xyz
'x, y, z'
'-x, -y, -z'

loop_
_atom_site_label
_atom_site_type_symbol
_atom_site_fract_x
_atom_site_fract_y
_atom_site_fract_z
_atom_site_U_iso_or_equiv
_atom_site_adp_type
_atom_site_occupancy
_atom_site_symmetry_multiplicity
_atom_site_calc_flag
_atom_site_refinement_flags
O1 O 0.12015(19) 0.72295(16) 0.26329(11) 0.0694(5) Uani 1 1 d .
O2 O 0.32066(18) 0.81860(18) 0.36901(11) 0.0709(5) Uani 1 1 d .
O3 O 0.11090(17) 0.89306(15) 0.39206(11) 0.0595(4) Uani 1 1 d .
O4 O 0.2811(2) 0.16192(15) 0.37892(12) 0.0735(5) Uani 1 1 d .
O5 O 0.13072(17) 0.37604(18) 0.31948(12) 0.0706(5) Uani 1 1 d .
O6 O 0.3043(2) 0.3734(2) 0.19020(13) 0.0814(6) Uani 1 1 d .
C1 C 0.1906(4) 0.4653(4) -0.0714(2) 0.1050(11) Uani 1 1 d .
H1A H 0.1360 0.5105 -0.1031 0.126 Uiso 1 1 calc R
H1B H 0.2050 0.3794 -0.0746 0.126 Uiso 1 1 calc R
C2 C 0.2468(3) 0.5223(3) -0.02255(19) 0.0796(8) Uani 1 1 d .
H2 H 0.3005 0.4731 0.0078 0.096 Uiso 1 1 calc R
C3 C 0.2337(3) 0.6587(3) -0.01046(17) 0.0677(7) Uani 1 1 d .
H3 H 0.1781 0.7003 -0.0477 0.081 Uiso 1 1 calc R
C4 C 0.3707(3) 0.7354(3) -0.03783(19) 0.0840(9) Uani 1 1 d .
H4A H 0.3820 0.7963 -0.0943 0.101 Uiso 1 1 calc R
H4B H 0.4468 0.6784 -0.0489 0.101 Uiso 1 1 calc R
C5 C 0.3699(3) 0.8061(3) 0.04196(16) 0.0632(7) Uani 1 1 d .
H5 H 0.4004 0.8953 0.0160 0.076 Uiso 1 1 calc R
C6 C 0.2155(2) 0.8014(2) 0.10215(15) 0.0523(6) Uani 1 1 d .
C7 C 0.1637(3) 0.6722(2) 0.09138(16) 0.0605(6) Uani 1 1 d .
H7A H 0.0644 0.6697 0.1058 0.073 Uiso 1 1 calc R
H7B H 0.1885 0.6036 0.1326 0.073 Uiso 1 1 calc R
C8 C 0.4582(3) 0.7499(3) 0.09838(19) 0.0807(8) Uani 1 1 d .
H8 H 0.4993 0.6731 0.0874 0.097 Uiso 1 1 calc R
C9 C 0.4798(3) 0.8057(4) 0.1633(2) 0.0847(9) Uani 1 1 d .
H9 H 0.5366 0.7684 0.1964 0.102 Uiso 1 1 calc R
C10 C 0.4150(3) 0.9272(3) 0.18433(18) 0.0763(8) Uani 1 1 d .
H10A H 0.4312 0.9869 0.1267 0.092 Uiso 1 1 calc R
H10B H 0.4592 0.9635 0.2224 0.092 Uiso 1 1 calc R
C11 C 0.2571(2) 0.9119(2) 0.23551(15) 0.0529(6) Uani 1 1 d .
C12 C 0.1836(3) 1.0381(2) 0.21839(18) 0.0713(8) Uani 1 1 d .
H12A H 0.0851 1.0215 0.2465 0.086 Uiso 1 1 calc R
H12B H 0.2116 1.0997 0.2498 0.086 Uiso 1 1 calc R
C13 C 0.2115(4) 1.0970(3) 0.1184(2) 0.0871(9) Uani 1 1 d .
H13 H 0.2473 1.1807 0.1010 0.105 Uiso 1 1 calc R
C14 C 0.1907(3) 1.0428(3) 0.0525(2) 0.0815(9) Uani 1 1 d .
H14 H 0.2130 1.0916 -0.0066 0.098 Uiso 1 1 calc R
C15 C 0.1346(3) 0.9106(2) 0.06415(18) 0.0668(7) Uani 1 1 d .
H15A H 0.1307 0.8959 0.0044 0.080 Uiso 1 1 calc R
H15B H 0.0408 0.9047 0.1059 0.080 Uiso 1 1 calc R
C16 C 0.1928(2) 0.8045(2) 0.20467(15) 0.0491(5) Uani 1 1 d .
C17 C 0.2351(3) 0.8695(2) 0.33877(16) 0.0520(6) Uani 1 1 d .
C18 C 0.0810(3) 0.8448(3) 0.48977(16) 0.0670(7) Uani 1 1 d .
H18A H 0.0887 0.7538 0.4992 0.101 Uiso 1 1 calc R
H18B H -0.0109 0.8653 0.5225 0.101 Uiso 1 1 calc R
H18C H 0.1452 0.8831 0.5127 0.101 Uiso 1 1 calc R
C19 C 0.2156(5) -0.0565(4) 0.7728(3) 0.1393(16) Uani 1 1 d .
H19A H 0.2945 -0.1037 0.7606 0.167 Uiso 1 1 calc R
H19B H 0.1371 -0.0888 0.8211 0.167 Uiso 1 1 calc R
C20 C 0.2151(4) 0.0470(3) 0.7257(2) 0.0983(10) Uani 1 1 d .
H20 H 0.1317 0.0867 0.7433 0.118 Uiso 1 1 calc R
C21 C 0.3206(3) 0.1222(2) 0.64631(17) 0.0675(7) Uani 1 1 d .
H21 H 0.4113 0.0904 0.6451 0.081 Uiso 1 1 calc R
C22 C 0.3226(4) 0.2658(3) 0.64720(19) 0.0842(9) Uani 1 1 d .
H22A H 0.4015 0.2905 0.6638 0.101 Uiso 1 1 calc R
H22B H 0.2397 0.2875 0.6926 0.101 Uiso 1 1 calc R
C23 C 0.3312(2) 0.3368(2) 0.54981(16) 0.0553(6) Uani 1 1 d .
H23 H 0.4065 0.4018 0.5298 0.066 Uiso 1 1 calc R
C24 C 0.3708(2) 0.2329(2) 0.48716(15) 0.0493(5) Uani 1 1 d .
C25 C 0.2979(3) 0.1124(2) 0.55396(17) 0.0595(6) Uani 1 1 d .
H25A H 0.2004 0.1100 0.5607 0.071 Uiso 1 1 calc R
H25B H 0.3377 0.0361 0.5315 0.071 Uiso 1 1 calc R
C26 C 0.2017(2) 0.4006(2) 0.54378(18) 0.0599(6) Uani 1 1 d .
H26 H 0.1230 0.3869 0.5953 0.072 Uiso 1 1 calc R
C27 C 0.1963(2) 0.4751(2) 0.46785(18) 0.0605(6) Uani 1 1 d .
H27 H 0.1147 0.5143 0.4675 0.073 Uiso 1 1 calc R
C28 C 0.3185(2) 0.4983(2) 0.38200(17) 0.0564(6) Uani 1 1 d .
H28A H 0.3978 0.5231 0.3981 0.068 Uiso 1 1 calc R
H28B H 0.3008 0.5686 0.3388 0.068 Uiso 1 1 calc R
C29 C 0.3530(2) 0.3799(2) 0.33358(15) 0.0494(5) Uani 1 1 d .
C30 C 0.5058(2) 0.3866(3) 0.27218(17) 0.0643(7) Uani 1 1 d .
H30A H 0.5239 0.3097 0.2449 0.077 Uiso 1 1 calc R
H30B H 0.5198 0.4584 0.2218 0.077 Uiso 1 1 calc R
C31 C 0.6093(2) 0.4003(3) 0.32211(19) 0.0662(7) Uani 1 1 d .
H31 H 0.6751 0.4670 0.2957 0.079 Uiso 1 1 calc R
C32 C 0.6172(2) 0.3293(3) 0.3982(2) 0.0650(7) Uani 1 1 d .
H32 H 0.6864 0.3527 0.4205 0.078 Uiso 1 1 calc R
C33 C 0.5285(2) 0.2153(2) 0.45328(18) 0.0620(6) Uani 1 1 d .
H33A H 0.5575 0.1858 0.5073 0.074 Uiso 1 1 calc R
H33B H 0.5458 0.1481 0.4160 0.074 Uiso 1 1 calc R
C34 C 0.3259(2) 0.2521(2) 0.40093(16) 0.0493(5) Uani 1 1 d .
C35 C 0.2631(3) 0.3749(2) 0.27145(17) 0.0559(6) Uani 1 1 d .
C36 C 0.0316(3) 0.3688(3) 0.2707(2) 0.0824(9) Uani 1 1 d .
H36A H -0.0147 0.4477 0.2677 0.124 Uiso 1 1 calc R
H36B H -0.0345 0.3000 0.3031 0.124 Uiso 1 1 calc R
H36C H 0.0784 0.3539 0.2090 0.124 Uiso 1 1 calc R

loop_
_atom_site_aniso_label
_atom_site_aniso_U_11
_atom_site_aniso_U_22
_atom_site_aniso_U_33
_atom_site_aniso_U_23
_atom_site_aniso_U_13
_atom_site_aniso_U_12
O1 0.0832(12) 0.0686(11) 0.0484(10) -0.0066(9) -0.0099(9) -0.0261(9)
O2 0.0667(12) 0.0958(13) 0.0562(10) -0.0119(9) -0.0287(9) 0.0130(10)
O3 0.0604(11) 0.0673(10) 0.0506(10) -0.0064(8) -0.0188(8) 0.0008(8)
O4 0.1110(15) 0.0510(9) 0.0776(12) -0.0135(9) -0.0551(11) -0.0056(9)
O5 0.0544(11) 0.0964(13) 0.0635(11) -0.0058(9) -0.0260(9) -0.0008(9)
O6 0.0791(13) 0.1153(16) 0.0545(12) -0.0134(11) -0.0284(10) 0.0061(11)
C1 0.110(3) 0.104(3) 0.104(3) -0.045(2) -0.024(2) -0.010(2)
C2 0.092(2) 0.0819(19) 0.0662(18) -0.0258(15) -0.0196(16) 0.0073(16)
C3 0.0758(18) 0.0780(17) 0.0526(15) -0.0171(13) -0.0218(13) 0.0008(14)
C4 0.084(2) 0.102(2) 0.0581(17) -0.0219(16) -0.0066(14) -0.0100(17)
C5 0.0611(15) 0.0816(17) 0.0417(13) -0.0074(12) -0.0097(11) -0.0116(13)
C6 0.0533(13) 0.0594(13) 0.0441(12) -0.0059(10) -0.0163(10) -0.0067(11)
C7 0.0625(15) 0.0688(15) 0.0504(14) -0.0125(12) -0.0162(12) -0.0059(12)
C8 0.0572(17) 0.116(2) 0.0595(17) -0.0136(17) -0.0064(13) 0.0116(16)
C9 0.0474(15) 0.142(3) 0.0596(17) -0.0070(18) -0.0149(13) 0.0023(17)
C10 0.0671(18) 0.106(2) 0.0558(16) -0.0028(15) -0.0230(13) -0.0335(17)
C11 0.0561(14) 0.0546(13) 0.0496(13) -0.0027(10) -0.0215(11) -0.0102(11)
C12 0.103(2) 0.0565(15) 0.0645(17) -0.0076(13) -0.0422(16) -0.0075(14)
C13 0.140(3) 0.0555(16) 0.0748(19) 0.0033(14) -0.0535(19) -0.0101(17)
C14 0.124(3) 0.0680(17) 0.0586(17) 0.0037(14) -0.0448(17) 0.0005(16)
C15 0.0816(19) 0.0727(17) 0.0553(15) -0.0101(13) -0.0352(14) 0.0055(14)
C16 0.0470(13) 0.0527(13) 0.0456(13) -0.0041(11) -0.0134(10) -0.0030(10)
C17 0.0534(14) 0.0572(13) 0.0480(13) -0.0085(11) -0.0196(11) -0.0068(11)
C18 0.0762(18) 0.0737(16) 0.0490(15) -0.0089(12) -0.0171(13) -0.0016(14)
C19 0.136(4) 0.128(3) 0.119(3) 0.039(3) -0.021(3) -0.002(3)
C20 0.111(3) 0.097(2) 0.074(2) 0.0080(19) -0.0225(19) -0.012(2)
C21 0.0745(18) 0.0698(16) 0.0617(16) 0.0001(13) -0.0322(14) -0.0004(14)
C22 0.117(3) 0.086(2) 0.0605(17) -0.0154(15) -0.0419(17) -0.0041(18)
C23 0.0588(15) 0.0575(13) 0.0548(14) -0.0163(11) -0.0217(11) -0.0033(11)
C24 0.0512(13) 0.0492(12) 0.0548(13) -0.0127(10) -0.0254(11) 0.0044(10)
C25 0.0698(16) 0.0506(13) 0.0659(16) -0.0060(11) -0.0343(13) 0.0000(11)
C26 0.0501(14) 0.0678(15) 0.0614(16) -0.0257(13) -0.0094(12) 0.0013(12)
C27 0.0520(15) 0.0575(14) 0.0749(18) -0.0223(13) -0.0187(13) 0.0116(11)
C28 0.0564(14) 0.0469(12) 0.0681(16) -0.0084(11) -0.0234(12) 0.0026(11)
C29 0.0477(13) 0.0525(12) 0.0490(13) -0.0085(10) -0.0167(10) 0.0014(10)
C30 0.0539(15) 0.0798(17) 0.0562(15) -0.0132(13) -0.0120(12) 0.0028(13)
C31 0.0451(14) 0.0763(17) 0.0743(18) -0.0174(15) -0.0121(13) -0.0027(12)
C32 0.0422(14) 0.0806(18) 0.0787(19) -0.0279(15) -0.0209(13) 0.0076(12)
C33 0.0603(15) 0.0682(15) 0.0677(16) -0.0186(13) -0.0318(13) 0.0163(13)
C34 0.0500(13) 0.0447(12) 0.0583(14) -0.0152(10) -0.0214(11) 0.0068(10)
C35 0.0609(16) 0.0549(14) 0.0529(15) -0.0039(11) -0.0218(12) 0.0009(11)
C36 0.0661(18) 0.103(2) 0.086(2) 0.0005(17) -0.0430(16) -0.0053(16)

loop_
_atom_type_symbol
_atom_type_description
_atom_type_scat_dispersion_real
_atom_type_scat_dispersion_imag
_atom_type_scat_source
C C 0.0033 0.0016 'International Tables Vol C Tables 4.2.6.8 and 6.1.1.4'
H H 0.0000 0.0000 'International Tables Vol C Tables 4.2.6.8 and 6.1.1.4'
O O 0.0106 0.0060 'International Tables Vol C Tables 4.2.6.8 and 6.1.1.4'

loop_
_geom_angle_atom_site_label_1
_geom_angle_atom_site_label_2
_geom_angle_atom_site_label_3
_geom_angle
C17 O3 C18 115.38(18)
C35 O5 C36 117.6(2)
C1 C2 C3 126.4(3)
C2 C3 C4 114.8(2)
C2 C3 C7 112.0(2)
C4 C3 C7 104.03(19)
C3 C4 C5 108.4(2)
C8 C5 C4 114.3(3)
C8 C5 C6 111.3(2)
C4 C5 C6 104.5(2)
C16 C6 C7 109.75(18)
C16 C6 C15 108.56(19)
C7 C6 C15 109.91(19)
C16 C6 C5 114.21(18)
C7 C6 C5 102.02(19)
C15 C6 C5 112.2(2)
C6 C7 C3 106.0(2)
C9 C8 C5 122.1(3)
C8 C9 C10 121.0(3)
C9 C10 C11 113.7(2)
C17 C11 C16 105.98(17)
C17 C11 C12 110.6(2)
C16 C11 C12 109.69(18)
C17 C11 C10 108.19(19)
C16 C11 C10 110.5(2)
C12 C11 C10 111.7(2)
C13 C12 C11 115.3(2)
C14 C13 C12 127.0(3)
C13 C14 C15 125.8(3)
C14 C15 C6 116.3(2)
O1 C16 C6 119.83(19)
O1 C16 C11 118.72(19)
C6 C16 C11 121.43(19)
O2 C17 O3 123.2(2)
O2 C17 C11 123.5(2)
O3 C17 C11 113.3(2)
C19 C20 C21 132.7(4)
C20 C21 C22 114.5(3)
C20 C21 C25 112.0(2)
C22 C21 C25 103.85(19)
C21 C22 C23 108.5(2)
C26 C23 C22 114.5(2)
C26 C23 C24 112.17(18)
C22 C23 C24 104.28(19)
C34 C24 C25 110.04(17)
C34 C24 C33 106.03(18)
C25 C24 C33 109.73(18)
C34 C24 C23 116.68(17)
C25 C24 C23 101.97(18)
C33 C24 C23 112.32(18)
C21 C25 C24 105.02(18)
C27 C26 C23 122.0(2)
C26 C27 C28 121.5(2)
C27 C28 C29 113.07(18)
C35 C29 C34 106.28(17)
C35 C29 C28 109.37(18)
C34 C29 C28 113.98(18)
C35 C29 C30 108.16(19)
C34 C29 C30 107.71(18)
C28 C29 C30 111.08(18)
C31 C30 C29 115.1(2)
C32 C31 C30 127.5(2)
C31 C32 C33 127.7(2)
C32 C33 C24 116.99(19)
O4 C34 C24 119.67(19)
O4 C34 C29 118.36(19)
C24 C34 C29 121.49(18)
O6 C35 O5 123.6(2)
O6 C35 C29 125.5(2)
O5 C35 C29 110.9(2)

loop_
_geom_bond_atom_site_label_1
_geom_bond_atom_site_label_2
_geom_bond_distance
O1 C16 1.207(3)
O2 C17 1.197(3)
O3 C17 1.327(3)
O3 C18 1.442(3)
O4 C34 1.208(2)
O5 C35 1.326(3)
O5 C36 1.446(3)
O6 C35 1.192(3)
C1 C2 1.301(4)
C2 C3 1.492(4)
C3 C4 1.533(4)
C3 C7 1.537(3)
C4 C5 1.541(3)
C5 C8 1.494(4)
C5 C6 1.558(3)
C6 C16 1.528(3)
C6 C7 1.530(3)
C6 C15 1.558(3)
C8 C9 1.318(4)
C9 C10 1.482(4)
C10 C11 1.558(4)
C11 C17 1.524(3)
C11 C16 1.535(3)
C11 C12 1.554(4)
C12 C13 1.501(4)
C13 C14 1.319(4)
C14 C15 1.485(4)
C19 C20 1.214(5)
C20 C21 1.474(4)
C21 C22 1.529(4)
C21 C25 1.530(3)
C22 C23 1.539(3)
C23 C26 1.502(3)
C23 C24 1.553(3)
C24 C34 1.517(3)
C24 C25 1.537(3)
C24 C33 1.553(3)
C26 C27 1.314(3)
C27 C28 1.496(3)
C28 C29 1.550(3)
C29 C35 1.526(3)
C29 C34 1.536(3)
C29 C30 1.550(3)
C30 C31 1.510(4)
C31 C32 1.308(4)
C32 C33 1.488(4)
